data_7208690
loop_
_publ_author_name
'Notash, Behrouz'
'Safari, Nasser'
'Khavasi, Hamid Reza'

_publ_section_title
;
 Anion-controlled structural motif in one-dimensional coordination
 networks via cooperative weak noncovalent interactions
;
_journal_issue 20
_journal_name_full CrystEngComm
_journal_page_first 6788
_journal_paper_doi 10.1039/c2ce25554e
_journal_volume 14
_journal_year 2012
_chemical_formula_moiety 'C22 H18 Br4 Hg2 N6'
_chemical_formula_sum 'C22 H18 Br4 Hg2 N6'
_chemical_formula_weight 1087.21
_chemical_name_systematic
;
?
;
_space_group_IT_number 2
_symmetry_cell_setting triclinic
_symmetry_space_group_name_Hall '-P 1'
_symmetry_space_group_name_H-M 'P -1'
_atom_sites_solution_hydrogens geom
_atom_sites_solution_primary direct
_atom_sites_solution_secondary difmap
_audit_creation_method SHELXL-97
_cell_angle_alpha 88.07(3)
_cell_angle_beta 82.43(3)
_cell_angle_gamma 87.89(3)
_cell_formula_units_Z 2
_cell_length_a 8.2037(16)
_cell_length_b 11.926(2)
_cell_length_c 14.227(3)
_cell_measurement_temperature 293(2)
_cell_volume 1378.3(5)
_computing_cell_refinement 'X-Area 1.31 (Stoe & Cie GmbH, 2005)'
_computing_data_collection 'X-Area 1.31 (Stoe & Cie GmbH, 2005)'
_computing_data_reduction 'X-Area 1.31 (Stoe & Cie GmbH, 2005)'
_computing_molecular_graphics 'ORTEP-3 for Windows (Farrugia, 1997)'
_computing_publication_material 'WinGX (Farrugia, 1999)'
_computing_structure_refinement 'SHELXL-97 (Sheldrick, 1997)'
_computing_structure_solution 'SHELXS-97 (Sheldrick, 1990)'
_diffrn_ambient_temperature 293(2)
_diffrn_detector_area_resol_mean '0.15 mm'
_diffrn_measured_fraction_theta_full 0.986
_diffrn_measured_fraction_theta_max 0.986
_diffrn_measurement_device_type 'STOE IPDS II'
_diffrn_measurement_method 'rotation method'
_diffrn_radiation_monochromator graphite
_diffrn_radiation_source 'fine-focus sealed tube'
_diffrn_radiation_type MoK\a
_diffrn_radiation_wavelength 0.71073
_diffrn_reflns_av_R_equivalents 0.1031
_diffrn_reflns_av_sigmaI/netI 0.0905
_diffrn_reflns_limit_h_max 11
_diffrn_reflns_limit_h_min -10
_diffrn_reflns_limit_k_max 16
_diffrn_reflns_limit_k_min -16
_diffrn_reflns_limit_l_max 18
_diffrn_reflns_limit_l_min -19
_diffrn_reflns_number 15726
_diffrn_reflns_theta_full 29.28
_diffrn_reflns_theta_max 29.28
_diffrn_reflns_theta_min 1.71
_exptl_absorpt_coefficient_mu 16.945
_exptl_absorpt_correction_T_max 0.132
_exptl_absorpt_correction_T_min 0.071
_exptl_absorpt_correction_type numerical
_exptl_absorpt_process_details 'shape of crystal determined optically'
_exptl_crystal_colour yellow
_exptl_crystal_density_diffrn 2.620
_exptl_crystal_density_meas ?
_exptl_crystal_density_method 'not measured'
_exptl_crystal_description block
_exptl_crystal_F_000 984
_exptl_crystal_size_max 0.27
_exptl_crystal_size_mid 0.14
_exptl_crystal_size_min 0.12
_refine_diff_density_max 3.391
_refine_diff_density_min -1.936
_refine_diff_density_rms 0.372
_refine_ls_extinction_coef 0.0023(3)
_refine_ls_extinction_expression Fc^*^=kFc[1+0.001xFc^2^\l^3^/sin(2\q)]^-1/4^
_refine_ls_extinction_method SHELXL
_refine_ls_goodness_of_fit_ref 1.127
_refine_ls_hydrogen_treatment constr
_refine_ls_matrix_type full
_refine_ls_number_parameters 308
_refine_ls_number_reflns 7422
_refine_ls_number_restraints 0
_refine_ls_restrained_S_all 1.127
_refine_ls_R_factor_all 0.1123
_refine_ls_R_factor_gt 0.0748
_refine_ls_shift/su_max 0.001
_refine_ls_shift/su_mean 0.000
_refine_ls_structure_factor_coef Fsqd
_refine_ls_weighting_details 'calc w=1/[\s^2^(Fo^2^)+(0.0817P)^2^+4.9306P] where P=(Fo^2^+2Fc^2^)/3'
_refine_ls_weighting_scheme calc
_refine_ls_wR_factor_gt 0.1744
_refine_ls_wR_factor_ref 0.1947
_reflns_number_gt 4983
_reflns_number_total 7422
_reflns_threshold_expression >2sigma(I)
_cod_data_source_file c2ce25554e.txt
_cod_data_source_block 2
_cod_depositor_comments
;
The following automatic conversions were performed:

'_exptl_crystal_density_meas' value 'not measured' was changed to '?'
- the value is perceived as not measured.

Automatic conversion script
Id: cif_fix_values 3008 2015-01-20 13:52:24Z robertas 
;
_cod_original_sg_symbol_H-M P-1
_cod_database_code 7208690

loop_
_symmetry_equiv_pos_as_xyz
'x, y, z'
'-x, -y, -z'

loop_
_atom_site_label
_atom_site_type_symbol
_atom_site_fract_x
_atom_site_fract_y
_atom_site_fract_z
_atom_site_U_iso_or_equiv
_atom_site_adp_type
_atom_site_occupancy
_atom_site_symmetry_multiplicity
_atom_site_calc_flag
_atom_site_refinement_flags
Hg1 Hg 0.13259(7) -0.17307(5) 0.72176(4) 0.04837(18) Uani 1 1 d .
Hg2 Hg -0.20285(7) 0.64118(5) 1.25412(4) 0.04914(18) Uani 1 1 d .
Br1 Br 0.3873(2) -0.18509(19) 0.80170(12) 0.0693(5) Uani 1 1 d .
Br2 Br -0.06517(19) -0.29628(12) 0.66004(11) 0.0539(4) Uani 1 1 d .
Br3 Br 0.0109(2) 0.75356(12) 1.31164(11) 0.0553(4) Uani 1 1 d .
Br4 Br -0.4604(2) 0.6530(3) 1.18087(15) 0.0914(7) Uani 1 1 d .
N1 N 0.7307(13) 0.5192(10) 0.3883(8) 0.044(2) Uani 1 1 d .
N2 N 0.4422(14) 0.1979(10) 0.5247(8) 0.046(2) Uani 1 1 d .
N3 N 0.2051(14) -0.0527(10) 0.5891(8) 0.045(2) Uani 1 1 d .
N4 N -0.0421(15) -0.0493(11) 0.8222(8) 0.052(3) Uani 1 1 d .
N5 N 0.0041(19) 0.1892(13) 0.9680(9) 0.062(3) Uani 1 1 d .
N6 N -0.0249(16) 0.5106(10) 1.1582(8) 0.048(3) Uani 1 1 d .
C1 C 0.6309(15) 0.4318(10) 0.3880(9) 0.041(3) Uani 1 1 d .
H1 H 0.5836 0.4205 0.3333 0.049 Uiso 1 1 calc R
C2 C 0.7993(16) 0.5320(12) 0.4697(9) 0.045(3) Uani 1 1 d .
H2 H 0.8704 0.5904 0.4722 0.054 Uiso 1 1 calc R
C3 C 0.7668(17) 0.4606(13) 0.5493(10) 0.049(3) Uani 1 1 d .
H3 H 0.8137 0.4723 0.6040 0.058 Uiso 1 1 calc R
C4 C 0.6648(16) 0.3733(12) 0.5453(9) 0.046(3) Uani 1 1 d .
H4 H 0.6434 0.3248 0.5977 0.055 Uiso 1 1 calc R
C5 C 0.5943(14) 0.3565(10) 0.4660(9) 0.038(2) Uani 1 1 d .
C6 C 0.4852(17) 0.2671(10) 0.4541(10) 0.044(3) Uani 1 1 d .
H6 H 0.4462 0.2591 0.3963 0.053 Uiso 1 1 calc R
C7 C 0.3465(16) 0.1022(11) 0.5097(9) 0.042(3) Uani 1 1 d .
C8 C 0.3139(17) 0.0685(12) 0.4220(9) 0.046(3) Uani 1 1 d .
H8 H 0.3520 0.1081 0.3664 0.055 Uiso 1 1 calc R
C9 C 0.2222(18) -0.0266(11) 0.4205(9) 0.045(3) Uani 1 1 d .
H9 H 0.1946 -0.0508 0.3633 0.054 Uiso 1 1 calc R
C10 C 0.1722(17) -0.0851(11) 0.5036(10) 0.045(3) Uani 1 1 d .
H10 H 0.1131 -0.1497 0.5009 0.054 Uiso 1 1 calc R
C11 C 0.2921(17) 0.0394(12) 0.5885(10) 0.047(3) Uani 1 1 d .
H11 H 0.3178 0.0627 0.6464 0.056 Uiso 1 1 calc R
C12 C 0.0196(19) 0.0327(11) 0.8649(9) 0.046(3) Uani 1 1 d .
H12 H 0.1329 0.0410 0.8559 0.055 Uiso 1 1 calc R
C13 C -0.205(2) -0.0598(14) 0.8299(10) 0.056(4) Uani 1 1 d .
H13 H -0.2470 -0.1164 0.7976 0.067 Uiso 1 1 calc R
C14 C -0.313(2) 0.012(2) 0.8849(12) 0.079(6) Uani 1 1 d .
H14 H -0.4261 0.0033 0.8905 0.095 Uiso 1 1 calc R
C15 C -0.246(2) 0.0976(16) 0.9316(12) 0.063(4) Uani 1 1 d .
H15 H -0.3149 0.1475 0.9683 0.076 Uiso 1 1 calc R
C16 C -0.079(2) 0.1073(12) 0.9230(9) 0.048(3) Uani 1 1 d .
C17 C -0.0704(18) 0.2697(12) 1.0088(9) 0.046(3) Uani 1 1 d .
H17 H -0.1831 0.2778 1.0069 0.055 Uiso 1 1 calc R
C18 C 0.007(2) 0.3521(11) 1.0595(9) 0.048(3) Uani 1 1 d .
C19 C 0.184(2) 0.3541(14) 1.0563(10) 0.057(4) Uani 1 1 d .
H19 H 0.2535 0.3020 1.0228 0.069 Uiso 1 1 calc R
C20 C 0.242(2) 0.4369(16) 1.1053(13) 0.065(4) Uani 1 1 d .
H20 H 0.3544 0.4421 1.1053 0.078 Uiso 1 1 calc R
C21 C 0.1360(19) 0.5131(14) 1.1549(11) 0.056(4) Uani 1 1 d .
H21 H 0.1803 0.5685 1.1873 0.067 Uiso 1 1 calc R
C22 C -0.0888(17) 0.4323(11) 1.1088(9) 0.044(3) Uani 1 1 d .
H22 H -0.2021 0.4328 1.1082 0.053 Uiso 1 1 calc R

loop_
_atom_site_aniso_label
_atom_site_aniso_U_11
_atom_site_aniso_U_22
_atom_site_aniso_U_33
_atom_site_aniso_U_23
_atom_site_aniso_U_13
_atom_site_aniso_U_12
Hg1 0.0553(3) 0.0484(3) 0.0413(3) -0.0050(2) -0.0013(2) -0.0150(2)
Hg2 0.0498(3) 0.0496(3) 0.0489(3) -0.0039(2) -0.0055(2) -0.0133(2)
Br1 0.0536(9) 0.1029(14) 0.0533(8) -0.0072(8) -0.0067(6) -0.0241(9)
Br2 0.0605(9) 0.0443(7) 0.0589(8) -0.0058(6) -0.0106(6) -0.0144(6)
Br3 0.0637(9) 0.0455(7) 0.0598(8) -0.0034(6) -0.0141(7) -0.0187(7)
Br4 0.0505(9) 0.152(2) 0.0732(12) 0.0041(13) -0.0137(8) -0.0123(12)
N1 0.036(5) 0.044(6) 0.047(6) -0.003(5) 0.008(4) -0.005(5)
N2 0.044(6) 0.045(6) 0.047(6) -0.004(5) -0.002(5) -0.004(5)
N3 0.052(6) 0.042(6) 0.039(5) -0.002(4) -0.001(4) -0.006(5)
N4 0.049(6) 0.059(7) 0.045(6) -0.008(5) 0.005(5) -0.015(6)
N5 0.075(9) 0.063(8) 0.048(7) -0.015(6) -0.010(6) 0.007(7)
N6 0.062(7) 0.040(6) 0.042(6) 0.002(5) -0.006(5) -0.006(5)
C1 0.035(6) 0.036(6) 0.050(7) 0.004(5) 0.001(5) -0.010(5)
C2 0.039(6) 0.048(7) 0.051(7) -0.007(6) -0.008(5) -0.018(6)
C3 0.046(7) 0.056(8) 0.045(7) -0.003(6) -0.006(5) -0.007(6)
C4 0.042(7) 0.050(7) 0.041(6) 0.002(5) 0.010(5) -0.013(6)
C5 0.033(6) 0.035(6) 0.044(6) -0.005(5) 0.006(5) 0.001(5)
C6 0.056(8) 0.031(6) 0.044(7) 0.002(5) -0.004(5) -0.005(6)
C7 0.041(6) 0.043(7) 0.041(6) -0.005(5) 0.004(5) -0.006(6)
C8 0.049(7) 0.047(7) 0.043(7) 0.009(5) -0.009(5) -0.014(6)
C9 0.059(8) 0.036(6) 0.042(6) 0.001(5) -0.005(6) -0.014(6)
C10 0.047(7) 0.039(6) 0.051(7) -0.003(5) -0.010(5) -0.007(6)
C11 0.045(7) 0.044(7) 0.050(7) -0.003(6) -0.001(5) -0.002(6)
C12 0.063(8) 0.038(6) 0.038(6) -0.005(5) -0.008(6) -0.012(6)
C13 0.063(9) 0.060(9) 0.045(7) -0.007(6) -0.013(6) 0.000(8)
C14 0.051(9) 0.129(18) 0.059(10) -0.039(11) -0.001(7) -0.009(10)
C15 0.049(8) 0.072(11) 0.069(10) -0.037(9) -0.006(7) 0.011(8)
C16 0.069(9) 0.042(7) 0.034(6) -0.008(5) -0.007(6) -0.004(7)
C17 0.046(7) 0.046(7) 0.043(7) -0.005(5) 0.006(5) -0.007(6)
C18 0.067(9) 0.037(6) 0.039(6) 0.000(5) 0.000(6) -0.006(6)
C19 0.064(9) 0.061(9) 0.044(7) -0.008(6) 0.008(6) -0.001(8)
C20 0.048(8) 0.069(11) 0.076(11) -0.014(9) -0.004(7) -0.004(8)
C21 0.053(8) 0.061(9) 0.056(8) -0.019(7) -0.007(6) -0.013(7)
C22 0.044(7) 0.039(6) 0.045(7) -0.007(5) 0.009(5) -0.009(6)

loop_
_atom_type_symbol
_atom_type_description
_atom_type_scat_dispersion_real
_atom_type_scat_dispersion_imag
_atom_type_scat_source
C C 0.0033 0.0016 'International Tables Vol C Tables 4.2.6.8 and 6.1.1.4'
H H 0.0000 0.0000 'International Tables Vol C Tables 4.2.6.8 and 6.1.1.4'
N N 0.0061 0.0033 'International Tables Vol C Tables 4.2.6.8 and 6.1.1.4'
Br Br -0.2901 2.4595 'International Tables Vol C Tables 4.2.6.8 and 6.1.1.4'
Hg Hg -2.3894 9.2266 'International Tables Vol C Tables 4.2.6.8 and 6.1.1.4'

loop_
_geom_angle_atom_site_label_1
_geom_angle_atom_site_label_2
_geom_angle_atom_site_label_3
_geom_angle
_geom_angle_site_symmetry_1
_geom_angle_site_symmetry_3
N3 Hg1 N4 100.5(4) . .
N3 Hg1 Br2 101.3(3) . .
N4 Hg1 Br2 103.2(3) . .
N3 Hg1 Br1 103.4(3) . .
N4 Hg1 Br1 101.9(3) . .
Br2 Hg1 Br1 140.60(7) . .
N1 Hg2 N6 97.5(4) 1_456 .
N1 Hg2 Br4 103.1(3) 1_456 .
N6 Hg2 Br4 104.8(3) . .
N1 Hg2 Br3 100.1(3) 1_456 .
N6 Hg2 Br3 98.9(3) . .
Br4 Hg2 Br3 144.10(9) . .
C1 N1 C2 116.3(11) . .
C1 N1 Hg2 123.0(9) . 1_654
C2 N1 Hg2 120.7(8) . 1_654
C6 N2 C7 119.2(11) . .
C11 N3 C10 115.9(12) . .
C11 N3 Hg1 125.6(9) . .
C10 N3 Hg1 118.0(8) . .
C12 N4 C13 120.0(14) . .
C12 N4 Hg1 120.9(10) . .
C13 N4 Hg1 118.9(10) . .
C17 N5 C16 122.1(15) . .
C21 N6 C22 118.6(13) . .
C21 N6 Hg2 120.7(9) . .
C22 N6 Hg2 120.7(10) . .
N1 C1 C5 123.7(12) . .
N1 C1 H1 118.1 . .
C5 C1 H1 118.1 . .
N1 C2 C3 122.5(11) . .
N1 C2 H2 118.7 . .
C3 C2 H2 118.7 . .
C4 C3 C2 118.9(12) . .
C4 C3 H3 120.6 . .
C2 C3 H3 120.6 . .
C5 C4 C3 120.9(13) . .
C5 C4 H4 119.6 . .
C3 C4 H4 119.6 . .
C4 C5 C1 117.7(11) . .
C4 C5 C6 125.5(12) . .
C1 C5 C6 116.9(12) . .
N2 C6 C5 119.5(12) . .
N2 C6 H6 120.2 . .
C5 C6 H6 120.2 . .
C11 C7 C8 119.0(12) . .
C11 C7 N2 116.0(12) . .
C8 C7 N2 124.9(12) . .
C7 C8 C9 117.2(12) . .
C7 C8 H8 121.4 . .
C9 C8 H8 121.4 . .
C10 C9 C8 119.9(12) . .
C10 C9 H9 120.0 . .
C8 C9 H9 120.0 . .
N3 C10 C9 122.9(12) . .
N3 C10 H10 118.6 . .
C9 C10 H10 118.6 . .
N3 C11 C7 125.0(13) . .
N3 C11 H11 117.5 . .
C7 C11 H11 117.5 . .
N4 C12 C16 122.5(14) . .
N4 C12 H12 118.7 . .
C16 C12 H12 118.7 . .
N4 C13 C14 121.6(15) . .
N4 C13 H13 119.2 . .
C14 C13 H13 119.2 . .
C13 C14 C15 118.0(16) . .
C13 C14 H14 121.0 . .
C15 C14 H14 121.0 . .
C16 C15 C14 119.7(15) . .
C16 C15 H15 120.1 . .
C14 C15 H15 120.1 . .
C15 C16 C12 118.1(13) . .
C15 C16 N5 125.1(14) . .
C12 C16 N5 116.9(14) . .
N5 C17 C18 124.1(15) . .
N5 C17 H17 118.0 . .
C18 C17 H17 118.0 . .
C22 C18 C19 119.1(13) . .
C22 C18 C17 119.2(14) . .
C19 C18 C17 121.6(13) . .
C20 C19 C18 116.0(15) . .
C20 C19 H19 122.0 . .
C18 C19 H19 122.0 . .
C19 C20 C21 121.2(16) . .
C19 C20 H20 119.4 . .
C21 C20 H20 119.4 . .
N6 C21 C20 122.7(14) . .
N6 C21 H21 118.6 . .
C20 C21 H21 118.6 . .
N6 C22 C18 122.3(14) . .
N6 C22 H22 118.9 . .
C18 C22 H22 118.9 . .

loop_
_geom_bond_atom_site_label_1
_geom_bond_atom_site_label_2
_geom_bond_distance
_geom_bond_site_symmetry_2
Hg1 N3 2.358(11) .
Hg1 N4 2.392(12) .
Hg1 Br2 2.4901(16) .
Hg1 Br1 2.5045(18) .
Hg2 N1 2.378(11) 1_456
Hg2 N6 2.422(13) .
Hg2 Br4 2.474(2) .
Hg2 Br3 2.4835(16) .
N1 C1 1.349(15) .
N1 C2 1.368(17) .
N1 Hg2 2.378(11) 1_654
N2 C6 1.299(16) .
N2 C7 1.446(16) .
N3 C11 1.332(17) .
N3 C10 1.351(16) .
N4 C12 1.318(16) .
N4 C13 1.336(19) .
N5 C17 1.24(2) .
N5 C16 1.424(19) .
N6 C21 1.316(19) .
N6 C22 1.349(17) .
C1 C5 1.411(17) .
C1 H1 0.9300 .
C2 C3 1.396(19) .
C2 H2 0.9300 .
C3 C4 1.366(18) .
C3 H3 0.9300 .
C4 C5 1.359(19) .
C4 H4 0.9300 .
C5 C6 1.446(17) .
C6 H6 0.9300 .
C7 C11 1.361(18) .
C7 C8 1.386(18) .
C8 C9 1.386(17) .
C8 H8 0.9300 .
C9 C10 1.375(18) .
C9 H9 0.9300 .
C10 H10 0.9300 .
C11 H11 0.9300 .
C12 C16 1.40(2) .
C12 H12 0.9300 .
C13 C14 1.39(2) .
C13 H13 0.9300 .
C14 C15 1.40(2) .
C14 H14 0.9300 .
C15 C16 1.37(2) .
C15 H15 0.9300 .
C17 C18 1.452(19) .
C17 H17 0.9300 .
C18 C22 1.368(19) .
C18 C19 1.44(2) .
C19 C20 1.36(2) .
C19 H19 0.9300 .
C20 C21 1.38(2) .
C20 H20 0.9300 .
C21 H21 0.9300 .
C22 H22 0.9300 .

loop_
_geom_torsion_atom_site_label_1
_geom_torsion_atom_site_label_2
_geom_torsion_atom_site_label_3
_geom_torsion_atom_site_label_4
_geom_torsion
_geom_torsion_site_symmetry_1
N4 Hg1 N3 C11 64.5(12) .
Br2 Hg1 N3 C11 170.4(11) .
Br1 Hg1 N3 C11 -40.5(12) .
N4 Hg1 N3 C10 -123.2(10) .
Br2 Hg1 N3 C10 -17.3(11) .
Br1 Hg1 N3 C10 131.7(10) .
N3 Hg1 N4 C12 -72.6(11) .
Br2 Hg1 N4 C12 -176.9(10) .
Br1 Hg1 N4 C12 33.7(11) .
N3 Hg1 N4 C13 103.2(11) .
Br2 Hg1 N4 C13 -1.1(12) .
Br1 Hg1 N4 C13 -150.5(11) .
N1 Hg2 N6 C21 -98.1(12) 1_456
Br4 Hg2 N6 C21 156.2(11) .
Br3 Hg2 N6 C21 3.4(12) .
N1 Hg2 N6 C22 80.4(10) 1_456
Br4 Hg2 N6 C22 -25.3(10) .
Br3 Hg2 N6 C22 -178.1(9) .
C2 N1 C1 C5 0.8(19) .
Hg2 N1 C1 C5 177.9(9) 1_654
C1 N1 C2 C3 -1(2) .
Hg2 N1 C2 C3 -178.4(11) 1_654
N1 C2 C3 C4 1(2) .
C2 C3 C4 C5 -1(2) .
C3 C4 C5 C1 0(2) .
C3 C4 C5 C6 179.8(14) .
N1 C1 C5 C4 0(2) .
N1 C1 C5 C6 -179.9(13) .
C7 N2 C6 C5 -174.0(12) .
C4 C5 C6 N2 3(2) .
C1 C5 C6 N2 -177.4(13) .
C6 N2 C7 C11 -173.8(13) .
C6 N2 C7 C8 9(2) .
C11 C7 C8 C9 2(2) .
N2 C7 C8 C9 178.9(14) .
C7 C8 C9 C10 -2(2) .
C11 N3 C10 C9 -1(2) .
Hg1 N3 C10 C9 -174.0(11) .
C8 C9 C10 N3 2(2) .
C10 N3 C11 C7 1(2) .
Hg1 N3 C11 C7 173.4(11) .
C8 C7 C11 N3 -2(2) .
N2 C7 C11 N3 -178.7(13) .
C13 N4 C12 C16 3(2) .
Hg1 N4 C12 C16 179.2(10) .
C12 N4 C13 C14 -2(2) .
Hg1 N4 C13 C14 -178.0(14) .
N4 C13 C14 C15 1(3) .
C13 C14 C15 C16 -1(3) .
C14 C15 C16 C12 2(3) .
C14 C15 C16 N5 -179.0(17) .
N4 C12 C16 C15 -3(2) .
N4 C12 C16 N5 177.5(13) .
C17 N5 C16 C15 -10(2) .
C17 N5 C16 C12 168.6(14) .
C16 N5 C17 C18 176.9(12) .
N5 C17 C18 C22 -174.6(15) .
N5 C17 C18 C19 8(2) .
C22 C18 C19 C20 1(2) .
C17 C18 C19 C20 178.8(14) .
C18 C19 C20 C21 0(3) .
C22 N6 C21 C20 -2(2) .
Hg2 N6 C21 C20 176.6(13) .
C19 C20 C21 N6 0(3) .
C21 N6 C22 C18 3(2) .
Hg2 N6 C22 C18 -175.2(10) .
C19 C18 C22 N6 -3(2) .
C17 C18 C22 N6 179.3(12) .
